data_4107249
loop_
_publ_author_name
'Muhammad Farooq Ibad'
'Peter Langer'
'Axel Schulz'
'Alexander Villinger'

_publ_contact_author_address
;
Universit\"at Rostock
Institut f\"ur Chemie
Abteilung f\"ur Anorganische Chemie
Albert-Einstein-Strasse 3a 
18059 Rostock
Bundesrepublik Deutschland
;
_publ_contact_author_email
;
axel.schulz@uni-rostock.de, alexander.villinger@uni-rostock.de'
;
_publ_contact_author_fax '+49 (0)381/498-6382'
_publ_contact_author_name 'Axel Schulz, Alexander Villinger'
_publ_contact_author_phone '+49 (0)381/498-6400 or 6403'
_publ_section_title
;
 Silylium-Arene Adducts: An Experimental and Theoretical Study
;
_journal_name_full 'Journal of the American Chemical Society'
_journal_page_first 21016
_journal_page_last 21027
_journal_paper_doi 10.1021/ja209693a
_journal_volume 133
_journal_year 2011
_chemical_formula_moiety
;
0.24(C6 H18 F Si2 +) , 0.76(C9 H15 Si +), C24 F20 B -
;
_chemical_formula_sum 'C33.79 H17.21 B F20.24 Si1.24'
_chemical_formula_weight 853.22
_chemical_name_systematic
;
 ?
;
_space_group_IT_number 14
_symmetry_cell_setting monoclinic
_symmetry_Int_Tables_number 14
_symmetry_space_group_name_Hall '-P 2ybc'
_symmetry_space_group_name_H-M 'P 1 21/c 1'
_atom_sites_solution_hydrogens geom
_atom_sites_solution_primary direct
_atom_sites_solution_secondary difmap
_audit_author_name 'Villinger, A.'
_audit_creation_method SHELXL-97
_cell_angle_alpha 90.00
_cell_angle_beta 97.4720(10)
_cell_angle_gamma 90.00
_cell_formula_units_Z 8
_cell_length_a 9.2012(2)
_cell_length_b 44.1297(10)
_cell_length_c 16.8661(4)
_cell_measurement_reflns_used 9875
_cell_measurement_temperature 173(2)
_cell_measurement_theta_max 44.938
_cell_measurement_theta_min 5.604
_cell_volume 6790.3(3)
_computing_cell_refinement 'Bruker Apex v2.0-2'
_computing_data_collection 'Bruker Apex v2.0-2'
_computing_data_reduction 'Bruker SAINT'
_computing_molecular_graphics 'ORTEP-3 (Farrugia, 1997)'
_computing_publication_material SHELXL-97
_computing_structure_refinement 'SHELXL-97 (Sheldrick, 1997)'
_computing_structure_solution 'SHELXS-97 (Sheldrick, 1997)'
_diffrn_ambient_temperature 173(2)
_diffrn_measured_fraction_theta_full 0.994
_diffrn_measured_fraction_theta_max 0.994
_diffrn_measurement_device_type 'Bruker Apex Kappa II-CCD-diffractometer'
_diffrn_measurement_method 'phi and psi scans'
_diffrn_radiation_monochromator graphite
_diffrn_radiation_source 'sealed tube'
_diffrn_radiation_type MoK\a
_diffrn_radiation_wavelength 0.71073
_diffrn_reflns_av_R_equivalents 0.0547
_diffrn_reflns_av_sigmaI/netI 0.0721
_diffrn_reflns_limit_h_max 11
_diffrn_reflns_limit_h_min -7
_diffrn_reflns_limit_k_max 57
_diffrn_reflns_limit_k_min -46
_diffrn_reflns_limit_l_max 21
_diffrn_reflns_limit_l_min -21
_diffrn_reflns_number 73759
_diffrn_reflns_theta_full 27.50
_diffrn_reflns_theta_max 27.50
_diffrn_reflns_theta_min 2.42
_exptl_absorpt_coefficient_mu 0.216
_exptl_absorpt_correction_T_max 0.9601
_exptl_absorpt_correction_T_min 0.9225
_exptl_absorpt_correction_type multi-scan
_exptl_absorpt_process_details '(SADABS; Sheldrick, 2004)'
_exptl_crystal_colour colourless
_exptl_crystal_density_diffrn 1.669
_exptl_crystal_description block
_exptl_crystal_F_000 3395
_exptl_crystal_size_max 0.38
_exptl_crystal_size_mid 0.20
_exptl_crystal_size_min 0.19
_refine_diff_density_max 0.515
_refine_diff_density_min -0.451
_refine_diff_density_rms 0.054
_refine_ls_extinction_method none
_refine_ls_goodness_of_fit_ref 1.047
_refine_ls_hydrogen_treatment mixed
_refine_ls_matrix_type full
_refine_ls_number_parameters 1120
_refine_ls_number_reflns 15492
_refine_ls_number_restraints 0
_refine_ls_restrained_S_all 1.047
_refine_ls_R_factor_all 0.1323
_refine_ls_R_factor_gt 0.0613
_refine_ls_shift/su_max 0.000
_refine_ls_shift/su_mean 0.000
_refine_ls_structure_factor_coef Fsqd
_refine_ls_weighting_details 'calc w=1/[\s^2^(Fo^2^)+(0.0556P)^2^+2.7023P] where P=(Fo^2^+2Fc^2^)/3'
_refine_ls_weighting_scheme calc
_refine_ls_wR_factor_gt 0.1255
_refine_ls_wR_factor_ref 0.1408
_reflns_number_gt 8576
_reflns_number_total 15492
_reflns_threshold_expression >2\s(I)
_cod_data_source_file ja209693a_si_002_04.cif
_cod_data_source_block av_fi20_me3si_benzene_me3sifsime3
_cod_original_sg_symbol_H-M 'P 21/c'
_cod_database_code 4107249

loop_
_symmetry_equiv_pos_as_xyz
'x, y, z'
'-x, y+1/2, -z+1/2'
'-x, -y, -z'
'x, -y-1/2, z-1/2'

loop_
_atom_site_label
_atom_site_type_symbol
_atom_site_fract_x
_atom_site_fract_y
_atom_site_fract_z
_atom_site_U_iso_or_equiv
_atom_site_adp_type
_atom_site_occupancy
_atom_site_symmetry_multiplicity
_atom_site_calc_flag
_atom_site_refinement_flags
_atom_site_disorder_assembly
_atom_site_disorder_group
Si1 Si 0.57853(10) 0.01932(2) 0.26604(5) 0.0430(2) Uani 1 1 d . . .
C1 C 0.6773(5) 0.01224(9) 0.1566(2) 0.0632(11) Uani 1 1 d . . .
C2 C 0.8229(5) 0.01488(8) 0.1886(2) 0.0664(11) Uani 1 1 d . . .
H2 H 0.8640 0.0344 0.1997 0.080 Uiso 1 1 calc R . .
C3 C 0.9086(5) -0.01033(9) 0.2047(2) 0.0639(10) Uani 1 1 d . . .
H3 H 1.0078 -0.0083 0.2281 0.077 Uiso 1 1 calc R . .
C4 C 0.8502(5) -0.03842(9) 0.1868(2) 0.0666(11) Uani 1 1 d . . .
H4 H 0.9100 -0.0558 0.1981 0.080 Uiso 1 1 calc R . .
C5 C 0.7079(5) -0.04199(10) 0.1530(3) 0.0841(14) Uani 1 1 d . . .
H5 H 0.6694 -0.0617 0.1415 0.101 Uiso 1 1 calc R . .
C6 C 0.6217(5) -0.01718(11) 0.1361(2) 0.0848(14) Uani 1 1 d . . .
H6 H 0.5241 -0.0195 0.1104 0.102 Uiso 1 1 calc R . .
C7 C 0.6359(4) -0.01154(9) 0.3356(2) 0.0676(11) Uani 1 1 d . . .
H7A H 0.7431 -0.0121 0.3459 0.101 Uiso 1 1 calc R . .
H7B H 0.5993 -0.0308 0.3123 0.101 Uiso 1 1 calc R . .
H7C H 0.5959 -0.0082 0.3860 0.101 Uiso 1 1 calc R . .
C8 C 0.3833(4) 0.01952(8) 0.2243(2) 0.0576(10) Uani 1 1 d . . .
H8A H 0.3546 -0.0007 0.2043 0.086 Uiso 1 1 calc R . .
H8B H 0.3676 0.0341 0.1803 0.086 Uiso 1 1 calc R . .
H8C H 0.3240 0.0253 0.2661 0.086 Uiso 1 1 calc R . .
C9 C 0.6430(4) 0.05706(8) 0.2985(2) 0.0559(9) Uani 1 1 d . . .
H9A H 0.5889 0.0641 0.3413 0.084 Uiso 1 1 calc R . .
H9B H 0.6267 0.0711 0.2532 0.084 Uiso 1 1 calc R . .
H9C H 0.7479 0.0562 0.3182 0.084 Uiso 1 1 calc R . .
H1 H 0.621(5) 0.0311(11) 0.133(3) 0.114(16) Uiso 1 1 d . . .
Si2 Si 0.7649(2) 0.25761(4) 0.02955(13) 0.0560(7) Uani 0.525(2) 1 d P A 1
C34 C 0.5520(8) 0.26579(18) 0.0732(5) 0.0570(19) Uani 0.525(2) 1 d P A 1
C35 C 0.5564(10) 0.2969(2) 0.0738(7) 0.057(3) Uani 0.525(2) 1 d P A 1
H35 H 0.6113 0.3070 0.1176 0.069 Uiso 0.525(2) 1 calc PR A 1
C36 C 0.4825(8) 0.31405(18) 0.0119(5) 0.0567(19) Uani 0.525(2) 1 d P A 1
H36 H 0.4915 0.3355 0.0110 0.068 Uiso 0.525(2) 1 calc PR A 1
C37 C 0.3940(9) 0.2984(2) -0.0493(5) 0.076(2) Uani 0.525(2) 1 d P A 1
H37 H 0.3403 0.3094 -0.0919 0.091 Uiso 0.525(2) 1 calc PR A 1
C38 C 0.3849(11) 0.2669(2) -0.0477(6) 0.065(2) Uani 0.525(2) 1 d P A 1
H38 H 0.3245 0.2567 -0.0893 0.077 Uiso 0.525(2) 1 calc PR A 1
C39 C 0.4593(8) 0.25076(15) 0.0110(4) 0.0492(17) Uani 0.525(2) 1 d P A 1
H39 H 0.4505 0.2293 0.0115 0.059 Uiso 0.525(2) 1 calc PR A 1
C40 C 0.8842(8) 0.26977(16) 0.1198(5) 0.074(2) Uani 0.525(2) 1 d P A 1
H40A H 0.9866 0.2656 0.1134 0.111 Uiso 0.525(2) 1 calc PR A 1
H40B H 0.8581 0.2586 0.1662 0.111 Uiso 0.525(2) 1 calc PR A 1
H40C H 0.8714 0.2915 0.1280 0.111 Uiso 0.525(2) 1 calc PR A 1
C41 C 0.7687(13) 0.2170(2) 0.0144(10) 0.071(3) Uani 0.525(2) 1 d P A 1
H41A H 0.7095 0.2119 -0.0364 0.106 Uiso 0.525(2) 1 calc PR A 1
H41B H 0.7286 0.2068 0.0583 0.106 Uiso 0.525(2) 1 calc PR A 1
H41C H 0.8700 0.2104 0.0130 0.106 Uiso 0.525(2) 1 calc PR A 1
C42 C 0.7767(10) 0.2797(2) -0.0580(5) 0.077(2) Uani 0.525(2) 1 d P A 1
H42A H 0.8755 0.2779 -0.0733 0.116 Uiso 0.525(2) 1 calc PR A 1
H42B H 0.7561 0.3010 -0.0471 0.116 Uiso 0.525(2) 1 calc PR A 1
H42C H 0.7048 0.2723 -0.1017 0.116 Uiso 0.525(2) 1 calc PR A 1
F41 F 0.6149(9) 0.26476(16) -0.0502(4) 0.149(3) Uani 0.475(2) 1 d P A 2
Si3 Si 0.7663(4) 0.24436(8) -0.0726(2) 0.1001(12) Uani 0.475(2) 1 d P A 2
Si4 Si 0.5127(4) 0.28844(6) 0.0006(2) 0.0880(12) Uani 0.475(2) 1 d P A 2
C67 C 0.820(3) 0.2236(6) 0.0184(16) 0.247(17) Uani 0.475(2) 1 d P A 2
H67A H 0.8974 0.2347 0.0517 0.371 Uiso 0.475(2) 1 calc PR A 2
H67B H 0.8566 0.2036 0.0055 0.371 Uiso 0.475(2) 1 calc PR A 2
H67C H 0.7352 0.2212 0.0475 0.371 Uiso 0.475(2) 1 calc PR A 2
C68 C 0.8853(13) 0.2745(3) -0.0980(9) 0.131(5) Uani 0.475(2) 1 d P A 2
H68A H 0.8998 0.2892 -0.0541 0.197 Uiso 0.475(2) 1 calc PR A 2
H68B H 0.8403 0.2847 -0.1468 0.197 Uiso 0.475(2) 1 calc PR A 2
H68C H 0.9801 0.2660 -0.1070 0.197 Uiso 0.475(2) 1 calc PR A 2
C69 C 0.6885(10) 0.2225(2) -0.1545(7) 0.101(4) Uani 0.475(2) 1 d P A 2
H69A H 0.7468 0.2041 -0.1582 0.151 Uiso 0.475(2) 1 calc PR A 2
H69B H 0.6874 0.2343 -0.2038 0.151 Uiso 0.475(2) 1 calc PR A 2
H69C H 0.5879 0.2169 -0.1473 0.151 Uiso 0.475(2) 1 calc PR A 2
C70 C 0.612(2) 0.2861(4) 0.1064(11) 0.144(7) Uani 0.475(2) 1 d P A 2
H70A H 0.6881 0.3017 0.1139 0.216 Uiso 0.475(2) 1 calc PR A 2
H70B H 0.6565 0.2661 0.1153 0.216 Uiso 0.475(2) 1 calc PR A 2
H70C H 0.5415 0.2894 0.1445 0.216 Uiso 0.475(2) 1 calc PR A 2
C71 C 0.5283(11) 0.3228(2) -0.0492(8) 0.101(4) Uani 0.475(2) 1 d P A 2
H71A H 0.6321 0.3280 -0.0477 0.152 Uiso 0.475(2) 1 calc PR A 2
H71B H 0.4780 0.3387 -0.0230 0.152 Uiso 0.475(2) 1 calc PR A 2
H71C H 0.4836 0.3208 -0.1050 0.152 Uiso 0.475(2) 1 calc PR A 2
C72 C 0.330(2) 0.2701(5) -0.0175(12) 0.188(12) Uani 0.475(2) 1 d P A 2
H72A H 0.3060 0.2658 -0.0747 0.283 Uiso 0.475(2) 1 calc PR A 2
H72B H 0.2564 0.2837 -0.0002 0.283 Uiso 0.475(2) 1 calc PR A 2
H72C H 0.3321 0.2512 0.0128 0.283 Uiso 0.475(2) 1 calc PR A 2
H34 H 0.592(8) 0.2553(16) 0.137(4) 0.08(2) Uiso 0.525(2) 1 d P A 1
B1 B 1.0340(3) 0.11030(7) 0.54476(18) 0.0282(7) Uani 1 1 d . . .
C10 C 0.9000(3) 0.10078(6) 0.59606(15) 0.0280(6) Uani 1 1 d . . .
C11 C 0.8813(3) 0.07335(6) 0.63279(17) 0.0340(7) Uani 1 1 d . . .
C12 C 0.7696(3) 0.06774(7) 0.67920(18) 0.0406(8) Uani 1 1 d . . .
C13 C 0.6712(3) 0.08966(7) 0.69084(18) 0.0417(8) Uani 1 1 d . . .
C14 C 0.6860(3) 0.11773(7) 0.65753(18) 0.0384(7) Uani 1 1 d . . .
C15 C 0.7987(3) 0.12236(6) 0.61207(17) 0.0317(6) Uani 1 1 d . . .
C16 C 0.9763(3) 0.12635(6) 0.45758(16) 0.0292(6) Uani 1 1 d . . .
C17 C 1.0779(3) 0.13915(6) 0.41397(17) 0.0329(7) Uani 1 1 d . . .
C18 C 1.0457(3) 0.15203(6) 0.33945(17) 0.0379(7) Uani 1 1 d . . .
C19 C 0.9045(4) 0.15168(7) 0.30279(17) 0.0426(8) Uani 1 1 d . . .
C20 C 0.7991(3) 0.13863(7) 0.34105(18) 0.0416(8) Uani 1 1 d . . .
C21 C 0.8360(3) 0.12613(6) 0.41643(17) 0.0347(7) Uani 1 1 d . . .
C22 C 1.1342(3) 0.13305(6) 0.60775(16) 0.0304(6) Uani 1 1 d . . .
C23 C 1.1466(3) 0.16433(7) 0.60329(18) 0.0366(7) Uani 1 1 d . . .
C24 C 1.2277(4) 0.18181(8) 0.6609(2) 0.0480(8) Uani 1 1 d . . .
C25 C 1.2996(3) 0.16881(8) 0.7279(2) 0.0478(9) Uani 1 1 d . . .
C26 C 1.2896(3) 0.13821(8) 0.73722(17) 0.0429(8) Uani 1 1 d . . .
C27 C 1.2086(3) 0.12117(7) 0.67801(16) 0.0345(7) Uani 1 1 d . . .
F1 F 0.97414(19) 0.04987(3) 0.62734(10) 0.0436(4) Uani 1 1 d . . .
F2 F 0.7585(2) 0.04017(4) 0.71315(12) 0.0604(5) Uani 1 1 d . . .
F3 F 0.5632(2) 0.08439(5) 0.73579(12) 0.0626(5) Uani 1 1 d . . .
F4 F 0.59266(19) 0.14020(4) 0.66963(12) 0.0556(5) Uani 1 1 d . . .
F5 F 0.80780(17) 0.15076(3) 0.58205(9) 0.0378(4) Uani 1 1 d . . .
F6 F 1.22134(17) 0.13988(4) 0.44562(10) 0.0438(4) Uani 1 1 d . . .
F7 F 1.1530(2) 0.16447(4) 0.30221(11) 0.0548(5) Uani 1 1 d . . .
F8 F 0.8708(2) 0.16390(5) 0.22930(11) 0.0626(5) Uani 1 1 d . . .
F9 F 0.6591(2) 0.13796(5) 0.30577(11) 0.0651(6) Uani 1 1 d . . .
F10 F 0.72353(18) 0.11343(4) 0.44857(10) 0.0462(4) Uani 1 1 d . . .
F11 F 1.0782(2) 0.17984(4) 0.54013(11) 0.0510(5) Uani 1 1 d . . .
F12 F 1.2360(3) 0.21222(4) 0.65087(13) 0.0730(6) Uani 1 1 d . . .
F13 F 1.3783(2) 0.18552(5) 0.78457(12) 0.0731(6) Uani 1 1 d . . .
F14 F 1.35684(19) 0.12429(5) 0.80308(10) 0.0585(5) Uani 1 1 d . . .
F15 F 1.20295(18) 0.09098(4) 0.69126(9) 0.0413(4) Uani 1 1 d . . .
F16 F 0.9055(2) 0.05828(4) 0.46083(10) 0.0505(5) Uani 1 1 d . . .
F17 F 1.0379(3) 0.01202(4) 0.40026(13) 0.0820(7) Uani 1 1 d . . .
F18 F 1.3371(3) 0.00818(5) 0.42035(13) 0.0926(9) Uani 1 1 d . . .
F19 F 1.4979(2) 0.05298(5) 0.50061(12) 0.0750(7) Uani 1 1 d . . .
F20 F 1.36944(17) 0.09948(4) 0.56124(10) 0.0474(4) Uani 1 1 d . . .
B2 B 0.2743(3) 0.14376(7) 0.05386(19) 0.0307(7) Uani 1 1 d . . .
C28 C 1.1285(3) 0.08110(6) 0.51692(15) 0.0322(7) Uani 1 1 d . . .
C29 C 1.0545(4) 0.05773(7) 0.47418(17) 0.0407(8) Uani 1 1 d . . .
C30 C 1.1208(5) 0.03363(7) 0.44169(18) 0.0543(10) Uani 1 1 d . . .
C31 C 1.2705(5) 0.03197(8) 0.45156(19) 0.0592(11) Uani 1 1 d . . .
C32 C 1.3501(4) 0.05433(8) 0.49152(19) 0.0501(9) Uani 1 1 d . . .
C33 C 1.2795(3) 0.07827(7) 0.52324(16) 0.0380(7) Uani 1 1 d . . .
C43 C 0.4152(3) 0.12756(6) 0.01982(15) 0.0285(6) Uani 1 1 d . . .
C44 C 0.5004(3) 0.14463(6) -0.02586(16) 0.0326(7) Uani 1 1 d . . .
C45 C 0.6132(3) 0.13359(7) -0.06262(17) 0.0400(7) Uani 1 1 d . . .
C46 C 0.6482(3) 0.10341(8) -0.05605(17) 0.0408(7) Uani 1 1 d . . .
C47 C 0.5684(3) 0.08525(7) -0.01149(17) 0.0371(7) Uani 1 1 d . . .
C48 C 0.4561(3) 0.09731(6) 0.02417(16) 0.0333(7) Uani 1 1 d . . .
C49 C 0.1668(3) 0.15249(6) -0.02944(16) 0.0309(6) Uani 1 1 d . . .
C50 C 0.1362(3) 0.18086(7) -0.06108(17) 0.0368(7) Uani 1 1 d . . .
C51 C 0.0510(3) 0.18625(7) -0.13375(19) 0.0438(8) Uani 1 1 d . . .
C52 C -0.0079(3) 0.16241(7) -0.17869(17) 0.0394(7) Uani 1 1 d . . .
C53 C 0.0213(3) 0.13351(7) -0.15159(16) 0.0336(7) Uani 1 1 d . . .
C54 C 0.1071(3) 0.12932(6) -0.07955(16) 0.0307(6) Uani 1 1 d . . .
C55 C 0.1916(3) 0.12169(6) 0.11407(15) 0.0298(6) Uani 1 1 d . . .
C56 C 0.2730(3) 0.11080(6) 0.18412(16) 0.0320(6) Uani 1 1 d . . .
C57 C 0.2164(3) 0.09460(6) 0.24203(16) 0.0368(7) Uani 1 1 d . . .
C58 C 0.0686(3) 0.08833(6) 0.23290(17) 0.0386(7) Uani 1 1 d . . .
C59 C -0.0172(3) 0.09861(7) 0.16576(17) 0.0381(7) Uani 1 1 d . . .
C60 C 0.0438(3) 0.11512(6) 0.10900(16) 0.0324(6) Uani 1 1 d . . .
C61 C 0.3209(3) 0.17340(6) 0.11205(16) 0.0340(7) Uani 1 1 d . . .
C62 C 0.2119(4) 0.19067(7) 0.14023(18) 0.0405(7) Uani 1 1 d . . .
C63 C 0.2357(5) 0.21384(8) 0.1945(2) 0.0573(10) Uani 1 1 d . . .
C64 C 0.3776(5) 0.22090(8) 0.2246(2) 0.0642(11) Uani 1 1 d . . .
C65 C 0.4900(4) 0.20468(8) 0.2004(2) 0.0584(10) Uani 1 1 d . . .
C66 C 0.4609(4) 0.18130(7) 0.14646(18) 0.0415(8) Uani 1 1 d . . .
F21 F 0.47096(18) 0.17451(4) -0.03614(10) 0.0427(4) Uani 1 1 d . . .
F22 F 0.6896(2) 0.15173(4) -0.10698(12) 0.0598(5) Uani 1 1 d . . .
F23 F 0.75828(19) 0.09164(5) -0.09146(11) 0.0586(5) Uani 1 1 d . . .
F24 F 0.6010(2) 0.05543(4) -0.00361(11) 0.0532(5) Uani 1 1 d . . .
F25 F 0.38247(18) 0.07688(4) 0.06505(10) 0.0442(4) Uani 1 1 d . . .
F26 F 0.1898(2) 0.20622(4) -0.02179(10) 0.0522(5) Uani 1 1 d . . .
F27 F 0.0270(2) 0.21468(4) -0.16016(12) 0.0704(6) Uani 1 1 d . . .
F28 F -0.0905(2) 0.16719(4) -0.24922(10) 0.0583(5) Uani 1 1 d . . .
F29 F -0.03115(19) 0.10968(4) -0.19599(10) 0.0466(4) Uani 1 1 d . . .
F30 F 0.13281(17) 0.10004(3) -0.05652(9) 0.0385(4) Uani 1 1 d . . .
F31 F 0.41851(17) 0.11628(4) 0.19697(9) 0.0424(4) Uani 1 1 d . . .
F32 F 0.3011(2) 0.08519(4) 0.30829(10) 0.0521(5) Uani 1 1 d . . .
F33 F 0.0096(2) 0.07262(4) 0.28899(11) 0.0576(5) Uani 1 1 d . . .
F34 F -0.16329(18) 0.09281(4) 0.15624(11) 0.0527(5) Uani 1 1 d . . .
F35 F -0.05261(17) 0.12510(4) 0.04745(9) 0.0429(4) Uani 1 1 d . . .
F36 F 0.0698(2) 0.18437(4) 0.11271(11) 0.0517(5) Uani 1 1 d . . .
F37 F 0.1234(3) 0.22898(4) 0.21953(14) 0.0788(7) Uani 1 1 d . . .
F38 F 0.4050(3) 0.24357(5) 0.27846(15) 0.1022(9) Uani 1 1 d . . .
F39 F 0.6298(3) 0.21166(5) 0.23032(14) 0.0867(8) Uani 1 1 d . . .
F40 F 0.58010(19) 0.16640(4) 0.12792(11) 0.0510(5) Uani 1 1 d . . .
C73 C 0.8598(4) 0.00690(11) 0.9694(3) 0.0794(13) Uani 1 1 d . . .
H73 H 0.7620 0.0116 0.9476 0.095 Uiso 1 1 calc R . .
C74 C 0.9541(5) 0.02966(9) 0.9961(2) 0.0720(12) Uani 1 1 d . . .
H74 H 0.9218 0.0501 0.9937 0.086 Uiso 1 1 calc R . .
C75 C 1.0950(5) 0.02279(10) 1.0262(3) 0.0743(12) Uani 1 1 d . . .
H75 H 1.1618 0.0385 1.0442 0.089 Uiso 1 1 calc R . .

loop_
_atom_site_aniso_label
_atom_site_aniso_U_11
_atom_site_aniso_U_22
_atom_site_aniso_U_33
_atom_site_aniso_U_23
_atom_site_aniso_U_13
_atom_site_aniso_U_12
Si1 0.0477(5) 0.0441(5) 0.0362(5) 0.0088(4) 0.0019(4) -0.0018(4)
C1 0.089(3) 0.056(2) 0.045(2) 0.0124(19) 0.008(2) 0.021(2)
C2 0.086(3) 0.045(2) 0.074(3) 0.0025(19) 0.031(2) -0.003(2)
C3 0.069(3) 0.062(3) 0.062(2) -0.002(2) 0.010(2) -0.001(2)
C4 0.084(3) 0.052(2) 0.063(3) 0.002(2) 0.010(2) 0.017(2)
C5 0.081(3) 0.062(3) 0.103(4) -0.034(3) -0.011(3) 0.009(2)
C6 0.085(3) 0.094(3) 0.068(3) -0.034(2) -0.017(2) 0.016(3)
C7 0.063(2) 0.082(3) 0.058(2) 0.036(2) 0.0085(19) 0.014(2)
C8 0.060(2) 0.052(2) 0.056(2) 0.0124(18) -0.0074(18) -0.0163(18)
C9 0.043(2) 0.067(2) 0.057(2) -0.0175(18) 0.0015(17) -0.0026(17)
Si2 0.0398(11) 0.0445(11) 0.0823(15) 0.0035(10) 0.0028(10) -0.0049(8)
C34 0.042(4) 0.059(5) 0.071(5) 0.000(4) 0.011(4) -0.003(4)
C35 0.046(5) 0.051(6) 0.077(7) -0.012(5) 0.018(5) -0.004(4)
C36 0.054(4) 0.044(5) 0.071(5) -0.005(4) 0.003(4) 0.005(4)
C37 0.056(5) 0.085(6) 0.082(6) -0.003(5) -0.006(4) 0.039(5)
C38 0.060(6) 0.064(6) 0.069(6) -0.009(5) 0.006(5) -0.011(5)
C39 0.045(4) 0.038(4) 0.065(5) -0.011(3) 0.008(4) -0.004(3)
C40 0.064(5) 0.049(4) 0.105(6) 0.029(4) -0.009(4) -0.006(4)
C41 0.048(5) 0.048(5) 0.116(9) -0.020(5) 0.005(5) -0.003(4)
C42 0.064(5) 0.097(7) 0.077(6) 0.003(5) 0.031(4) -0.009(5)
F41 0.176(8) 0.135(6) 0.144(6) 0.031(5) 0.049(5) 0.094(6)
Si3 0.080(2) 0.106(2) 0.113(3) 0.0189(19) 0.0075(18) 0.0383(18)
Si4 0.094(2) 0.0530(18) 0.131(3) -0.0305(18) 0.066(2) -0.0258(15)
C67 0.27(3) 0.31(3) 0.17(2) 0.13(2) 0.07(2) 0.23(3)
C68 0.092(9) 0.097(8) 0.193(14) -0.065(9) -0.020(9) -0.017(7)
C69 0.055(6) 0.071(6) 0.172(11) 0.010(7) -0.002(6) -0.004(5)
C70 0.19(2) 0.089(12) 0.163(18) 0.014(11) 0.054(15) -0.042(12)
C71 0.060(6) 0.083(7) 0.150(11) 0.011(7) -0.024(7) -0.009(5)
C72 0.173(19) 0.21(2) 0.21(2) -0.106(16) 0.128(16) -0.143(17)
B1 0.0277(16) 0.0300(17) 0.0257(16) -0.0056(14) -0.0007(13) 0.0020(13)
C10 0.0260(14) 0.0318(15) 0.0244(14) -0.0034(12) -0.0033(11) -0.0014(12)
C11 0.0348(16) 0.0300(16) 0.0352(16) -0.0041(13) -0.0034(13) 0.0003(13)
C12 0.0459(19) 0.0349(17) 0.0396(18) 0.0084(14) 0.0006(15) -0.0109(15)
C13 0.0306(16) 0.053(2) 0.0427(18) 0.0018(16) 0.0097(14) -0.0102(15)
C14 0.0289(16) 0.0455(18) 0.0407(17) -0.0055(15) 0.0038(14) 0.0005(14)
C15 0.0267(15) 0.0305(16) 0.0356(16) 0.0016(13) -0.0042(12) -0.0031(12)
C16 0.0323(15) 0.0237(14) 0.0310(15) -0.0073(12) 0.0018(12) -0.0014(12)
C17 0.0309(15) 0.0335(15) 0.0334(16) -0.0040(13) 0.0004(13) 0.0029(13)
C18 0.0444(18) 0.0352(16) 0.0352(17) 0.0056(14) 0.0093(15) 0.0006(14)
C19 0.056(2) 0.0443(18) 0.0259(16) 0.0062(14) 0.0008(15) 0.0071(16)
C20 0.0379(17) 0.0474(18) 0.0359(17) 0.0000(15) -0.0084(14) 0.0038(15)
C21 0.0312(16) 0.0365(16) 0.0349(17) -0.0020(13) -0.0011(13) -0.0049(13)
C22 0.0210(13) 0.0423(17) 0.0281(15) -0.0085(13) 0.0033(12) 0.0005(12)
C23 0.0340(16) 0.0390(17) 0.0362(17) -0.0071(14) 0.0028(14) -0.0037(14)
C24 0.0444(19) 0.048(2) 0.052(2) -0.0206(17) 0.0078(17) -0.0099(16)
C25 0.0339(17) 0.065(2) 0.044(2) -0.0282(18) 0.0042(15) -0.0121(16)
C26 0.0219(14) 0.080(3) 0.0261(16) -0.0143(16) 0.0015(13) 0.0031(16)
C27 0.0261(14) 0.0472(19) 0.0314(16) -0.0060(14) 0.0086(13) 0.0016(13)
F1 0.0539(11) 0.0297(9) 0.0476(10) 0.0051(8) 0.0081(8) 0.0049(8)
F2 0.0680(13) 0.0460(11) 0.0695(13) 0.0157(10) 0.0173(10) -0.0116(10)
F3 0.0446(11) 0.0747(13) 0.0735(14) 0.0100(11) 0.0265(10) -0.0101(10)
F4 0.0401(10) 0.0598(12) 0.0710(13) 0.0037(10) 0.0224(9) 0.0140(9)
F5 0.0381(9) 0.0319(9) 0.0441(10) 0.0033(8) 0.0083(8) 0.0053(7)
F6 0.0313(9) 0.0551(11) 0.0446(10) 0.0073(8) 0.0030(8) -0.0028(8)
F7 0.0582(12) 0.0630(12) 0.0461(11) 0.0149(9) 0.0175(9) -0.0022(10)
F8 0.0725(14) 0.0760(13) 0.0371(11) 0.0184(10) -0.0017(10) 0.0118(11)
F9 0.0463(11) 0.0939(15) 0.0479(12) 0.0125(11) -0.0206(9) -0.0044(11)
F10 0.0333(9) 0.0597(11) 0.0427(10) 0.0049(8) -0.0066(8) -0.0103(8)
F11 0.0618(12) 0.0345(9) 0.0528(11) -0.0046(9) -0.0069(9) -0.0027(9)
F12 0.0888(17) 0.0446(12) 0.0827(15) -0.0256(11) -0.0003(12) -0.0177(11)
F13 0.0619(13) 0.0958(16) 0.0579(13) -0.0389(12) -0.0061(10) -0.0273(12)
F14 0.0409(10) 0.1021(15) 0.0295(10) -0.0116(10) -0.0060(8) 0.0064(10)
F15 0.0407(10) 0.0533(11) 0.0289(9) 0.0028(8) 0.0003(7) 0.0066(8)
F16 0.0569(12) 0.0415(10) 0.0490(11) -0.0117(8) -0.0092(9) -0.0050(9)
F17 0.142(2) 0.0398(11) 0.0598(13) -0.0211(10) -0.0035(14) 0.0095(13)
F18 0.147(2) 0.0714(15) 0.0643(14) -0.0069(12) 0.0306(15) 0.0624(15)
F19 0.0667(14) 0.0999(17) 0.0634(13) 0.0127(12) 0.0279(11) 0.0492(13)
F20 0.0304(9) 0.0716(12) 0.0405(10) -0.0038(9) 0.0059(8) 0.0088(9)
B2 0.0277(17) 0.0362(18) 0.0269(17) 0.0030(14) -0.0015(14) -0.0023(14)
C28 0.0426(17) 0.0338(16) 0.0192(14) 0.0047(12) 0.0003(12) 0.0102(13)
C29 0.057(2) 0.0382(17) 0.0250(16) 0.0001(14) -0.0017(14) 0.0110(15)
C30 0.095(3) 0.0375(19) 0.0283(17) -0.0055(15) 0.0003(18) 0.0138(19)
C31 0.100(3) 0.050(2) 0.0310(18) 0.0048(17) 0.018(2) 0.046(2)
C32 0.059(2) 0.061(2) 0.0331(18) 0.0097(17) 0.0162(16) 0.0293(19)
C33 0.0467(19) 0.0470(18) 0.0206(15) 0.0050(14) 0.0057(14) 0.0143(16)
C43 0.0268(14) 0.0338(15) 0.0238(14) -0.0015(12) -0.0008(11) -0.0040(12)
C44 0.0330(16) 0.0338(16) 0.0295(15) 0.0039(13) -0.0014(13) -0.0052(13)
C45 0.0324(16) 0.054(2) 0.0338(17) 0.0087(15) 0.0047(14) -0.0104(15)
C46 0.0271(15) 0.062(2) 0.0328(17) -0.0008(15) 0.0035(13) 0.0039(15)
C47 0.0331(16) 0.0394(17) 0.0379(17) 0.0010(14) 0.0006(14) 0.0052(14)
C48 0.0320(15) 0.0382(17) 0.0291(15) 0.0036(13) 0.0020(13) -0.0055(13)
C49 0.0265(14) 0.0409(17) 0.0258(15) 0.0049(13) 0.0055(12) -0.0029(13)
C50 0.0383(17) 0.0404(18) 0.0306(16) 0.0051(14) 0.0002(13) -0.0092(14)
C51 0.0444(18) 0.0467(19) 0.0389(18) 0.0184(16) 0.0005(15) -0.0034(15)
C52 0.0307(16) 0.062(2) 0.0237(15) 0.0077(15) -0.0015(13) 0.0000(15)
C53 0.0312(15) 0.0439(18) 0.0265(15) -0.0051(14) 0.0065(13) -0.0052(13)
C54 0.0262(14) 0.0372(17) 0.0299(15) 0.0041(13) 0.0087(12) 0.0001(12)
C55 0.0335(15) 0.0307(15) 0.0251(15) 0.0003(12) 0.0031(12) 0.0008(12)
C56 0.0300(15) 0.0350(16) 0.0304(16) 0.0006(13) 0.0017(12) -0.0005(13)
C57 0.0438(18) 0.0388(17) 0.0264(16) 0.0053(13) -0.0003(14) 0.0051(14)
C58 0.0490(19) 0.0366(17) 0.0317(17) 0.0097(14) 0.0108(15) -0.0042(14)
C59 0.0313(16) 0.0477(18) 0.0364(17) 0.0029(15) 0.0081(13) -0.0051(14)
C60 0.0332(16) 0.0365(16) 0.0268(15) 0.0024(13) 0.0011(13) -0.0027(13)
C61 0.0418(17) 0.0319(15) 0.0270(15) 0.0061(13) -0.0005(13) 0.0015(13)
C62 0.049(2) 0.0339(17) 0.0382(18) 0.0115(15) 0.0056(15) 0.0029(15)
C63 0.088(3) 0.0368(19) 0.049(2) 0.0056(17) 0.014(2) 0.017(2)
C64 0.109(4) 0.0339(19) 0.044(2) -0.0095(17) -0.008(2) 0.008(2)
C65 0.072(3) 0.044(2) 0.052(2) -0.0073(18) -0.0219(19) -0.0031(19)
C66 0.0483(19) 0.0359(17) 0.0374(18) 0.0004(14) -0.0054(15) 0.0039(15)
F21 0.0422(10) 0.0398(10) 0.0469(10) 0.0091(8) 0.0084(8) -0.0063(8)
F22 0.0476(11) 0.0720(13) 0.0648(13) 0.0173(10) 0.0260(10) -0.0064(10)
F23 0.0413(11) 0.0811(14) 0.0570(12) 0.0005(10) 0.0201(9) 0.0118(10)
F24 0.0530(12) 0.0463(11) 0.0615(12) 0.0020(9) 0.0119(9) 0.0140(9)
F25 0.0466(10) 0.0349(9) 0.0538(11) 0.0071(8) 0.0167(9) 0.0006(8)
F26 0.0669(13) 0.0399(10) 0.0443(11) 0.0114(8) -0.0136(9) -0.0136(9)
F27 0.0901(16) 0.0513(12) 0.0608(13) 0.0280(10) -0.0241(11) -0.0070(11)
F28 0.0590(12) 0.0770(13) 0.0337(10) 0.0104(9) -0.0132(9) 0.0029(10)
F29 0.0456(10) 0.0608(11) 0.0326(9) -0.0100(9) 0.0020(8) -0.0059(9)
F30 0.0412(10) 0.0386(9) 0.0348(9) -0.0025(7) 0.0013(7) -0.0009(8)
F31 0.0318(9) 0.0564(11) 0.0366(9) 0.0114(8) -0.0041(7) -0.0025(8)
F32 0.0557(11) 0.0625(12) 0.0359(10) 0.0202(9) -0.0024(9) 0.0023(9)
F33 0.0601(12) 0.0694(13) 0.0446(11) 0.0242(10) 0.0120(9) -0.0135(10)
F34 0.0367(10) 0.0715(13) 0.0506(11) 0.0115(9) 0.0081(8) -0.0133(9)
F35 0.0295(9) 0.0642(11) 0.0339(9) 0.0120(8) -0.0002(7) -0.0021(8)
F36 0.0476(11) 0.0524(11) 0.0578(12) 0.0091(9) 0.0169(9) 0.0109(9)
F37 0.1100(19) 0.0509(12) 0.0808(16) -0.0014(11) 0.0329(14) 0.0308(13)
F38 0.158(3) 0.0592(14) 0.0794(17) -0.0374(13) -0.0231(17) 0.0199(15)
F39 0.0862(17) 0.0651(14) 0.0943(17) -0.0277(12) -0.0436(14) -0.0027(12)
F40 0.0398(10) 0.0526(11) 0.0559(12) -0.0087(9) -0.0119(9) -0.0017(9)
C73 0.048(2) 0.103(3) 0.081(3) -0.025(3) -0.016(2) 0.028(2)
C74 0.080(3) 0.060(2) 0.071(3) -0.006(2) -0.008(2) 0.016(2)
C75 0.053(2) 0.083(3) 0.085(3) -0.017(2) 0.004(2) -0.013(2)

loop_
_atom_type_symbol
_atom_type_description
_atom_type_scat_dispersion_real
_atom_type_scat_dispersion_imag
_atom_type_scat_source
C C 0.0033 0.0016 'International Tables Vol C Tables 4.2.6.8 and 6.1.1.4'
H H 0.0000 0.0000 'International Tables Vol C Tables 4.2.6.8 and 6.1.1.4'
B B 0.0013 0.0007 'International Tables Vol C Tables 4.2.6.8 and 6.1.1.4'
F F 0.0171 0.0103 'International Tables Vol C Tables 4.2.6.8 and 6.1.1.4'
Si Si 0.0817 0.0704 'International Tables Vol C Tables 4.2.6.8 and 6.1.1.4'

loop_
_geom_angle_atom_site_label_1
_geom_angle_atom_site_label_2
_geom_angle_atom_site_label_3
_geom_angle
_geom_angle_site_symmetry_1
_geom_angle_site_symmetry_3
C9 Si1 C7 115.52(18) . .
C9 Si1 C8 111.87(16) . .
C7 Si1 C8 115.73(17) . .
C9 Si1 C1 103.23(17) . .
C7 Si1 C1 108.59(17) . .
C8 Si1 C1 99.78(17) . .
C2 C1 C6 118.2(4) . .
C2 C1 Si1 98.4(3) . .
C6 C1 Si1 99.2(3) . .
C2 C1 H1 120(3) . .
C6 C1 H1 120(3) . .
Si1 C1 H1 88(3) . .
C3 C2 C1 120.8(4) . .
C3 C2 H2 119.6 . .
C1 C2 H2 119.6 . .
C4 C3 C2 119.5(4) . .
C4 C3 H3 120.3 . .
C2 C3 H3 120.3 . .
C5 C4 C3 121.6(4) . .
C5 C4 H4 119.2 . .
C3 C4 H4 119.2 . .
C6 C5 C4 119.7(4) . .
C6 C5 H5 120.1 . .
C4 C5 H5 120.1 . .
C5 C6 C1 120.1(4) . .
C5 C6 H6 119.9 . .
C1 C6 H6 119.9 . .
Si1 C7 H7A 109.5 . .
Si1 C7 H7B 109.5 . .
H7A C7 H7B 109.5 . .
Si1 C7 H7C 109.5 . .
H7A C7 H7C 109.5 . .
H7B C7 H7C 109.5 . .
Si1 C8 H8A 109.5 . .
Si1 C8 H8B 109.5 . .
H8A C8 H8B 109.5 . .
Si1 C8 H8C 109.5 . .
H8A C8 H8C 109.5 . .
H8B C8 H8C 109.5 . .
Si1 C9 H9A 109.5 . .
Si1 C9 H9B 109.5 . .
H9A C9 H9B 109.5 . .
Si1 C9 H9C 109.5 . .
H9A C9 H9C 109.5 . .
H9B C9 H9C 109.5 . .
C42 Si2 C41 114.8(6) . .
C42 Si2 C40 115.6(4) . .
C41 Si2 C40 112.7(5) . .
C42 Si2 C34 109.8(4) . .
C41 Si2 C34 104.1(5) . .
C40 Si2 C34 97.8(4) . .
C35 C34 C39 119.0(8) . .
C35 C34 Si2 98.0(6) . .
C39 C34 Si2 98.7(5) . .
C35 C34 H34 112(3) . .
C39 C34 H34 125(4) . .
Si2 C34 H34 93(3) . .
C34 C35 C36 121.8(9) . .
C34 C35 H35 119.1 . .
C36 C35 H35 119.1 . .
C35 C36 C37 117.5(8) . .
C35 C36 H36 121.3 . .
C37 C36 H36 121.3 . .
C38 C37 C36 120.3(8) . .
C38 C37 H37 119.8 . .
C36 C37 H37 119.8 . .
C39 C38 C37 121.4(9) . .
C39 C38 H38 119.3 . .
C37 C38 H38 119.3 . .
C38 C39 C34 119.8(7) . .
C38 C39 H39 120.1 . .
C34 C39 H39 120.1 . .
Si4 F41 Si3 159.0(6) . .
F41 Si3 C69 101.5(5) . .
F41 Si3 C67 102.5(9) . .
C69 Si3 C67 115.5(11) . .
F41 Si3 C68 101.4(5) . .
C69 Si3 C68 114.4(6) . .
C67 Si3 C68 117.9(11) . .
F41 Si4 C71 101.8(5) . .
F41 Si4 C72 101.3(7) . .
C71 Si4 C72 115.4(9) . .
F41 Si4 C70 102.2(7) . .
C71 Si4 C70 116.1(6) . .
C72 Si4 C70 116.4(9) . .
Si3 C67 H67A 109.5 . .
Si3 C67 H67B 109.5 . .
H67A C67 H67B 109.5 . .
Si3 C67 H67C 109.5 . .
H67A C67 H67C 109.5 . .
H67B C67 H67C 109.5 . .
Si3 C68 H68A 109.5 . .
Si3 C68 H68B 109.5 . .
H68A C68 H68B 109.5 . .
Si3 C68 H68C 109.5 . .
H68A C68 H68C 109.5 . .
H68B C68 H68C 109.5 . .
Si3 C69 H69A 109.5 . .
Si3 C69 H69B 109.5 . .
H69A C69 H69B 109.5 . .
Si3 C69 H69C 109.5 . .
H69A C69 H69C 109.5 . .
H69B C69 H69C 109.5 . .
Si4 C70 H70A 109.5 . .
Si4 C70 H70B 109.5 . .
H70A C70 H70B 109.5 . .
Si4 C70 H70C 109.5 . .
H70A C70 H70C 109.5 . .
H70B C70 H70C 109.5 . .
Si4 C71 H71A 109.5 . .
Si4 C71 H71B 109.5 . .
H71A C71 H71B 109.5 . .
Si4 C71 H71C 109.5 . .
H71A C71 H71C 109.5 . .
H71B C71 H71C 109.5 . .
Si4 C72 H72A 109.5 . .
Si4 C72 H72B 109.5 . .
H72A C72 H72B 109.5 . .
Si4 C72 H72C 109.5 . .
H72A C72 H72C 109.5 . .
H72B C72 H72C 109.5 . .
C10 B1 C22 102.1(2) . .
C10 B1 C16 113.5(2) . .
C22 B1 C16 113.5(2) . .
C10 B1 C28 114.0(2) . .
C22 B1 C28 112.6(2) . .
C16 B1 C28 101.6(2) . .
C11 C10 C15 113.0(3) . .
C11 C10 B1 127.1(2) . .
C15 C10 B1 119.7(2) . .
F1 C11 C10 121.7(3) . .
F1 C11 C12 114.9(2) . .
C10 C11 C12 123.5(3) . .
F2 C12 C13 119.4(3) . .
F2 C12 C11 119.9(3) . .
C13 C12 C11 120.6(3) . .
F3 C13 C12 120.9(3) . .
F3 C13 C14 120.4(3) . .
C12 C13 C14 118.7(3) . .
F4 C14 C13 120.2(3) . .
F4 C14 C15 121.0(3) . .
C13 C14 C15 118.7(3) . .
F5 C15 C14 115.5(2) . .
F5 C15 C10 119.1(2) . .
C14 C15 C10 125.4(3) . .
C17 C16 C21 112.8(3) . .
C17 C16 B1 119.1(2) . .
C21 C16 B1 127.8(2) . .
F6 C17 C18 115.6(3) . .
F6 C17 C16 119.4(2) . .
C18 C17 C16 125.0(3) . .
F7 C18 C19 120.2(3) . .
F7 C18 C17 120.5(3) . .
C19 C18 C17 119.3(3) . .
F8 C19 C20 120.8(3) . .
F8 C19 C18 120.2(3) . .
C20 C19 C18 119.0(3) . .
F9 C20 C19 120.0(3) . .
F9 C20 C21 120.1(3) . .
C19 C20 C21 119.9(3) . .
F10 C21 C16 121.0(2) . .
F10 C21 C20 115.1(2) . .
C16 C21 C20 123.9(3) . .
C23 C22 C27 112.7(2) . .
C23 C22 B1 127.7(2) . .
C27 C22 B1 119.3(2) . .
F11 C23 C24 115.2(3) . .
F11 C23 C22 120.9(2) . .
C24 C23 C22 123.9(3) . .
F12 C24 C25 119.4(3) . .
F12 C24 C23 120.0(3) . .
C25 C24 C23 120.6(3) . .
F13 C25 C24 121.3(3) . .
F13 C25 C26 120.0(3) . .
C24 C25 C26 118.7(3) . .
F14 C26 C25 121.0(3) . .
F14 C26 C27 119.5(3) . .
C25 C26 C27 119.5(3) . .
F15 C27 C26 116.3(3) . .
F15 C27 C22 119.1(2) . .
C26 C27 C22 124.6(3) . .
C43 B2 C49 102.4(2) . .
C43 B2 C61 113.2(2) . .
C49 B2 C61 113.5(2) . .
C43 B2 C55 113.7(2) . .
C49 B2 C55 112.7(2) . .
C61 B2 C55 101.8(2) . .
C33 C28 C29 113.2(3) . .
C33 C28 B1 127.4(3) . .
C29 C28 B1 119.1(2) . .
F16 C29 C30 116.0(3) . .
F16 C29 C28 119.3(3) . .
C30 C29 C28 124.7(3) . .
F17 C30 C31 121.0(3) . .
F17 C30 C29 120.0(4) . .
C31 C30 C29 119.0(3) . .
C32 C31 F18 121.0(4) . .
C32 C31 C30 119.5(3) . .
F18 C31 C30 119.5(4) . .
F19 C32 C31 119.7(3) . .
F19 C32 C33 120.4(3) . .
C31 C32 C33 119.8(3) . .
F20 C33 C32 114.9(3) . .
F20 C33 C28 121.3(2) . .
C32 C33 C28 123.8(3) . .
C48 C43 C44 112.5(2) . .
C48 C43 B2 128.3(2) . .
C44 C43 B2 118.9(2) . .
F21 C44 C45 116.1(2) . .
F21 C44 C43 118.8(2) . .
C45 C44 C43 125.1(3) . .
F22 C45 C44 121.3(3) . .
F22 C45 C46 119.0(3) . .
C44 C45 C46 119.6(3) . .
F23 C46 C45 121.4(3) . .
F23 C46 C47 120.3(3) . .
C45 C46 C47 118.3(3) . .
F24 C47 C48 120.4(3) . .
F24 C47 C46 119.6(3) . .
C48 C47 C46 120.0(3) . .
F25 C48 C47 114.6(2) . .
F25 C48 C43 120.9(2) . .
C47 C48 C43 124.5(3) . .
C50 C49 C54 112.8(2) . .
C50 C49 B2 127.7(3) . .
C54 C49 B2 119.3(2) . .
F26 C50 C49 121.1(2) . .
F26 C50 C51 114.6(3) . .
C49 C50 C51 124.3(3) . .
F27 C51 C52 120.0(3) . .
F27 C51 C50 120.3(3) . .
C52 C51 C50 119.7(3) . .
F28 C52 C51 120.5(3) . .
F28 C52 C53 120.4(3) . .
C51 C52 C53 119.0(3) . .
F29 C53 C52 120.1(2) . .
F29 C53 C54 120.8(3) . .
C52 C53 C54 119.1(3) . .
F30 C54 C53 116.0(2) . .
F30 C54 C49 118.9(2) . .
C53 C54 C49 125.1(3) . .
C60 C55 C56 113.2(2) . .
C60 C55 B2 127.6(2) . .
C56 C55 B2 118.7(2) . .
F31 C56 C57 116.2(2) . .
F31 C56 C55 119.0(2) . .
C57 C56 C55 124.8(3) . .
F32 C57 C56 121.5(3) . .
F32 C57 C58 119.3(3) . .
C56 C57 C58 119.2(3) . .
F33 C58 C59 120.7(3) . .
F33 C58 C57 120.6(3) . .
C59 C58 C57 118.7(3) . .
F34 C59 C58 119.4(3) . .
F34 C59 C60 120.2(3) . .
C58 C59 C60 120.4(3) . .
F35 C60 C59 114.9(2) . .
F35 C60 C55 121.5(2) . .
C59 C60 C55 123.6(3) . .
C66 C61 C62 113.0(3) . .
C66 C61 B2 126.9(3) . .
C62 C61 B2 119.5(3) . .
F36 C62 C63 116.3(3) . .
F36 C62 C61 118.4(3) . .
C63 C62 C61 125.3(3) . .
F37 C63 C62 121.2(4) . .
F37 C63 C64 120.3(3) . .
C62 C63 C64 118.5(3) . .
F38 C64 C65 120.5(4) . .
F38 C64 C63 120.1(4) . .
C65 C64 C63 119.5(3) . .
F39 C65 C64 119.3(3) . .
F39 C65 C66 120.6(4) . .
C64 C65 C66 120.1(3) . .
F40 C66 C65 115.1(3) . .
F40 C66 C61 121.3(3) . .
C65 C66 C61 123.6(3) . .
C74 C73 C75 120.6(4) . 3_757
C74 C73 H73 119.7 . .
C75 C73 H73 119.7 3_757 .
C75 C74 C73 119.5(4) . .
C75 C74 H74 120.2 . .
C73 C74 H74 120.2 . .
C74 C75 C73 119.9(4) . 3_757
C74 C75 H75 120.1 . .
C73 C75 H75 120.1 3_757 .

loop_
_geom_bond_atom_site_label_1
_geom_bond_atom_site_label_2
_geom_bond_distance
_geom_bond_site_symmetry_2
Si1 C9 1.827(3) .
Si1 C7 1.830(3) .
Si1 C8 1.842(3) .
Si1 C1 2.183(4) .
C1 C2 1.383(6) .
C1 C6 1.422(6) .
C1 H1 1.03(5) .
C2 C3 1.370(5) .
C2 H2 0.9500 .
C3 C4 1.370(5) .
C3 H3 0.9500 .
C4 C5 1.367(6) .
C4 H4 0.9500 .
C5 C6 1.361(6) .
C5 H5 0.9500 .
C6 H6 0.9500 .
C7 H7A 0.9800 .
C7 H7B 0.9800 .
C7 H7C 0.9800 .
C8 H8A 0.9800 .
C8 H8B 0.9800 .
C8 H8C 0.9800 .
C9 H9A 0.9800 .
C9 H9B 0.9800 .
C9 H9C 0.9800 .
Si2 C42 1.784(8) .
Si2 C41 1.810(11) .
Si2 C40 1.838(8) .
Si2 C34 2.209(7) .
C34 C35 1.373(13) .
C34 C39 1.427(10) .
C34 H34 1.18(7) .
C35 C36 1.393(12) .
C35 H35 0.9500 .
C36 C37 1.411(11) .
C36 H36 0.9500 .
C37 C38 1.393(13) .
C37 H37 0.9500 .
C38 C39 1.334(12) .
C38 H38 0.9500 .
C39 H39 0.9500 .
C40 H40A 0.9800 .
C40 H40B 0.9800 .
C40 H40C 0.9800 .
C41 H41A 0.9800 .
C41 H41B 0.9800 .
C41 H41C 0.9800 .
C42 H42A 0.9800 .
C42 H42B 0.9800 .
C42 H42C 0.9800 .
F41 Si4 1.708(7) .
F41 Si3 1.741(7) .
Si3 C69 1.759(11) .
Si3 C67 1.80(2) .
Si3 C68 1.810(14) .
Si4 C71 1.747(11) .
Si4 C72 1.852(16) .
Si4 C70 1.897(19) .
C67 H67A 0.9800 .
C67 H67B 0.9800 .
C67 H67C 0.9800 .
C68 H68A 0.9800 .
C68 H68B 0.9800 .
C68 H68C 0.9800 .
C69 H69A 0.9800 .
C69 H69B 0.9800 .
C69 H69C 0.9800 .
C70 H70A 0.9800 .
C70 H70B 0.9800 .
C70 H70C 0.9800 .
C71 H71A 0.9800 .
C71 H71B 0.9800 .
C71 H71C 0.9800 .
C72 H72A 0.9800 .
C72 H72B 0.9800 .
C72 H72C 0.9800 .
B1 C10 1.650(4) .
B1 C22 1.653(4) .
B1 C16 1.656(4) .
B1 C28 1.656(4) .
C10 C11 1.381(4) .
C10 C15 1.383(4) .
C11 F1 1.353(3) .
C11 C12 1.393(4) .
C12 F2 1.354(3) .
C12 C13 1.357(4) .
C13 F3 1.347(3) .
C13 C14 1.374(4) .
C14 F4 1.345(3) .
C14 C15 1.383(4) .
C15 F5 1.358(3) .
C16 C17 1.383(4) .
C16 C21 1.384(4) .
C17 F6 1.358(3) .
C17 C18 1.376(4) .
C18 F7 1.354(3) .
C18 C19 1.365(4) .
C19 F8 1.350(3) .
C19 C20 1.360(4) .
C20 F9 1.348(3) .
C20 C21 1.387(4) .
C21 F10 1.351(3) .
C22 C23 1.388(4) .
C22 C27 1.392(4) .
C23 F11 1.351(3) .
C23 C24 1.381(4) .
C24 F12 1.356(4) .
C24 C25 1.361(5) .
C25 F13 1.342(3) .
C25 C26 1.364(5) .
C26 F14 1.347(4) .
C26 C27 1.387(4) .
C27 F15 1.353(3) .
F16 C29 1.360(4) .
F17 C30 1.357(4) .
F18 C31 1.356(4) .
F19 C32 1.350(4) .
F20 C33 1.354(3) .
B2 C43 1.648(4) .
B2 C49 1.655(4) .
B2 C61 1.658(4) .
B2 C55 1.661(4) .
C28 C33 1.385(4) .
C28 C29 1.386(4) .
C29 C30 1.375(4) .
C30 C31 1.367(5) .
C31 C32 1.355(5) .
C32 C33 1.384(4) .
C43 C48 1.386(4) .
C43 C44 1.390(4) .
C44 F21 1.353(3) .
C44 C45 1.366(4) .
C45 F22 1.353(3) .
C45 C46 1.371(4) .
C46 F23 1.345(3) .
C46 C47 1.375(4) .
C47 F24 1.352(3) .
C47 C48 1.369(4) .
C48 F25 1.367(3) .
C49 C50 1.375(4) .
C49 C54 1.393(4) .
C50 F26 1.360(3) .
C50 C51 1.387(4) .
C51 F27 1.340(3) .
C51 C52 1.367(4) .
C52 F28 1.342(3) .
C52 C53 1.370(4) .
C53 F29 1.344(3) .
C53 C54 1.372(4) .
C54 F30 1.361(3) .
C55 C60 1.383(4) .
C55 C56 1.399(4) .
C56 F31 1.350(3) .
C56 C57 1.367(4) .
C57 F32 1.342(3) .
C57 C58 1.377(4) .
C58 F33 1.343(3) .
C58 C59 1.371(4) .
C59 F34 1.358(3) .
C59 C60 1.379(4) .
C60 F35 1.349(3) .
C61 C66 1.387(4) .
C61 C62 1.391(4) .
C62 F36 1.358(4) .
C62 C63 1.371(5) .
C63 F37 1.343(4) .
C63 C64 1.374(6) .
C64 F38 1.353(4) .
C64 C65 1.363(5) .
C65 F39 1.355(4) .
C65 C66 1.379(4) .
C66 F40 1.350(4) .
C73 C74 1.365(6) .
C73 C75 1.374(6) 3_757
C73 H73 0.9500 .
C74 C75 1.364(5) .
C74 H74 0.9500 .
C75 C73 1.374(6) 3_757
C75 H75 0.9500 .

loop_
_geom_torsion_atom_site_label_1
_geom_torsion_atom_site_label_2
_geom_torsion_atom_site_label_3
_geom_torsion_atom_site_label_4
_geom_torsion
_geom_torsion_site_symmetry_1
_geom_torsion_site_symmetry_4
C9 Si1 C1 C2 59.6(3) . .
C7 Si1 C1 C2 -63.5(3) . .
C8 Si1 C1 C2 175.0(3) . .
C9 Si1 C1 C6 -179.9(3) . .
C7 Si1 C1 C6 57.0(3) . .
C8 Si1 C1 C6 -64.5(3) . .
C6 C1 C2 C3 -4.0(6) . .
Si1 C1 C2 C3 101.3(4) . .
C1 C2 C3 C4 1.8(6) . .
C2 C3 C4 C5 0.1(6) . .
C3 C4 C5 C6 0.5(7) . .
C4 C5 C6 C1 -2.8(7) . .
C2 C1 C6 C5 4.5(6) . .
Si1 C1 C6 C5 -100.3(4) . .
C42 Si2 C34 C35 -50.6(7) . .
C41 Si2 C34 C35 -173.9(8) . .
C40 Si2 C34 C35 70.3(6) . .
C42 Si2 C34 C39 70.5(6) . .
C41 Si2 C34 C39 -52.8(7) . .
C40 Si2 C34 C39 -168.6(5) . .
C39 C34 C35 C36 -5.5(13) . .
Si2 C34 C35 C36 99.1(9) . .
C34 C35 C36 C37 4.3(13) . .
C35 C36 C37 C38 -1.4(12) . .
C36 C37 C38 C39 -0.2(14) . .
C37 C38 C39 C34 -0.9(14) . .
C35 C34 C39 C38 3.8(12) . .
Si2 C34 C39 C38 -100.5(8) . .
Si4 F41 Si3 C69 172.8(14) . .
Si4 F41 Si3 C67 53.2(18) . .
Si4 F41 Si3 C68 -69.1(16) . .
Si3 F41 Si4 C71 95.7(15) . .
Si3 F41 Si4 C72 -145.0(16) . .
Si3 F41 Si4 C70 -24.5(16) . .
C22 B1 C10 C11 -105.5(3) . .
C16 B1 C10 C11 131.9(3) . .
C28 B1 C10 C11 16.2(4) . .
C22 B1 C10 C15 68.3(3) . .
C16 B1 C10 C15 -54.3(3) . .
C28 B1 C10 C15 -169.9(2) . .
C15 C10 C11 F1 -176.8(2) . .
B1 C10 C11 F1 -2.6(4) . .
C15 C10 C11 C12 1.8(4) . .
B1 C10 C11 C12 175.9(3) . .
F1 C11 C12 F2 -1.5(4) . .
C10 C11 C12 F2 179.9(3) . .
F1 C11 C12 C13 178.6(3) . .
C10 C11 C12 C13 -0.1(4) . .
F2 C12 C13 F3 0.2(4) . .
C11 C12 C13 F3 -179.9(3) . .
F2 C12 C13 C14 178.5(3) . .
C11 C12 C13 C14 -1.5(5) . .
F3 C13 C14 F4 0.1(4) . .
C12 C13 C14 F4 -178.3(3) . .
F3 C13 C14 C15 179.7(3) . .
C12 C13 C14 C15 1.3(4) . .
F4 C14 C15 F5 0.5(4) . .
C13 C14 C15 F5 -179.1(2) . .
F4 C14 C15 C10 -179.9(3) . .
C13 C14 C15 C10 0.5(4) . .
C11 C10 C15 F5 177.6(2) . .
B1 C10 C15 F5 2.9(4) . .
C11 C10 C15 C14 -2.0(4) . .
B1 C10 C15 C14 -176.6(3) . .
C10 B1 C16 C17 171.1(2) . .
C22 B1 C16 C17 55.0(3) . .
C28 B1 C16 C17 -66.1(3) . .
C10 B1 C16 C21 -16.3(4) . .
C22 B1 C16 C21 -132.4(3) . .
C28 B1 C16 C21 106.5(3) . .
C21 C16 C17 F6 -177.5(2) . .
B1 C16 C17 F6 -3.9(4) . .
C21 C16 C17 C18 3.5(4) . .
B1 C16 C17 C18 177.1(3) . .
F6 C17 C18 F7 -0.2(4) . .
C16 C17 C18 F7 178.8(3) . .
F6 C17 C18 C19 178.7(3) . .
C16 C17 C18 C19 -2.3(5) . .
F7 C18 C19 F8 -0.4(4) . .
C17 C18 C19 F8 -179.3(3) . .
F7 C18 C19 C20 179.0(3) . .
C17 C18 C19 C20 0.1(5) . .
F8 C19 C20 F9 -0.4(5) . .
C18 C19 C20 F9 -179.8(3) . .
F8 C19 C20 C21 179.8(3) . .
C18 C19 C20 C21 0.4(5) . .
C17 C16 C21 F10 177.4(2) . .
B1 C16 C21 F10 4.4(4) . .
C17 C16 C21 C20 -2.8(4) . .
B1 C16 C21 C20 -175.8(3) . .
F9 C20 C21 F10 1.0(4) . .
C19 C20 C21 F10 -179.2(3) . .
F9 C20 C21 C16 -178.7(3) . .
C19 C20 C21 C16 1.0(5) . .
C10 B1 C22 C23 -106.9(3) . .
C16 B1 C22 C23 15.7(4) . .
C28 B1 C22 C23 130.4(3) . .
C10 B1 C22 C27 67.4(3) . .
C16 B1 C22 C27 -170.0(2) . .
C28 B1 C22 C27 -55.3(3) . .
C27 C22 C23 F11 -178.3(2) . .
B1 C22 C23 F11 -3.6(4) . .
C27 C22 C23 C24 2.0(4) . .
B1 C22 C23 C24 176.7(3) . .
F11 C23 C24 F12 -1.0(4) . .
C22 C23 C24 F12 178.7(3) . .
F11 C23 C24 C25 178.9(3) . .
C22 C23 C24 C25 -1.4(5) . .
F12 C24 C25 F13 0.2(5) . .
C23 C24 C25 F13 -179.7(3) . .
F12 C24 C25 C26 179.7(3) . .
C23 C24 C25 C26 -0.1(5) . .
F13 C25 C26 F14 0.6(4) . .
C24 C25 C26 F14 -179.0(3) . .
F13 C25 C26 C27 -179.6(3) . .
C24 C25 C26 C27 0.9(5) . .
F14 C26 C27 F15 0.1(4) . .
C25 C26 C27 F15 -179.8(3) . .
F14 C26 C27 C22 179.8(2) . .
C25 C26 C27 C22 -0.1(4) . .
C23 C22 C27 F15 178.4(2) . .
B1 C22 C27 F15 3.2(4) . .
C23 C22 C27 C26 -1.3(4) . .
B1 C22 C27 C26 -176.5(3) . .
C10 B1 C28 C33 -133.6(3) . .
C22 B1 C28 C33 -17.8(4) . .
C16 B1 C28 C33 104.0(3) . .
C10 B1 C28 C29 54.4(3) . .
C22 B1 C28 C29 170.2(2) . .
C16 B1 C28 C29 -68.1(3) . .
C33 C28 C29 F16 -177.6(2) . .
B1 C28 C29 F16 -4.4(4) . .
C33 C28 C29 C30 0.9(4) . .
B1 C28 C29 C30 174.1(3) . .
F16 C29 C30 F17 -0.9(4) . .
C28 C29 C30 F17 -179.5(3) . .
F16 C29 C30 C31 178.8(3) . .
C28 C29 C30 C31 0.3(5) . .
F17 C30 C31 C32 178.3(3) . .
C29 C30 C31 C32 -1.4(5) . .
F17 C30 C31 F18 -0.8(5) . .
C29 C30 C31 F18 179.5(3) . .
F18 C31 C32 F19 -0.1(5) . .
C30 C31 C32 F19 -179.2(3) . .
F18 C31 C32 C33 -179.6(3) . .
C30 C31 C32 C33 1.3(5) . .
F19 C32 C33 F20 1.1(4) . .
C31 C32 C33 F20 -179.4(3) . .
F19 C32 C33 C28 -179.5(3) . .
C31 C32 C33 C28 0.0(5) . .
C29 C28 C33 F20 178.3(2) . .
B1 C28 C33 F20 5.9(4) . .
C29 C28 C33 C32 -1.1(4) . .
B1 C28 C33 C32 -173.5(3) . .
C49 B2 C43 C48 -110.1(3) . .
C61 B2 C43 C48 127.3(3) . .
C55 B2 C43 C48 11.7(4) . .
C49 B2 C43 C44 63.3(3) . .
C61 B2 C43 C44 -59.3(3) . .
C55 B2 C43 C44 -174.8(2) . .
C48 C43 C44 F21 179.0(2) . .
B2 C43 C44 F21 4.6(4) . .
C48 C43 C44 C45 -0.5(4) . .
B2 C43 C44 C45 -174.9(3) . .
F21 C44 C45 F22 -0.4(4) . .
C43 C44 C45 F22 179.1(3) . .
F21 C44 C45 C46 -179.0(2) . .
C43 C44 C45 C46 0.5(4) . .
F22 C45 C46 F23 1.2(4) . .
C44 C45 C46 F23 179.9(3) . .
F22 C45 C46 C47 -179.3(3) . .
C44 C45 C46 C47 -0.6(4) . .
F23 C46 C47 F24 -0.2(4) . .
C45 C46 C47 F24 -179.7(3) . .
F23 C46 C47 C48 -179.8(3) . .
C45 C46 C47 C48 0.8(4) . .
F24 C47 C48 F25 -1.2(4) . .
C46 C47 C48 F25 178.4(2) . .
F24 C47 C48 C43 179.6(2) . .
C46 C47 C48 C43 -0.8(4) . .
C44 C43 C48 F25 -178.5(2) . .
B2 C43 C48 F25 -4.7(4) . .
C44 C43 C48 C47 0.6(4) . .
B2 C43 C48 C47 174.4(3) . .
C43 B2 C49 C50 -109.5(3) . .
C61 B2 C49 C50 12.9(4) . .
C55 B2 C49 C50 127.9(3) . .
C43 B2 C49 C54 64.3(3) . .
C61 B2 C49 C54 -173.3(2) . .
C55 B2 C49 C54 -58.2(3) . .
C54 C49 C50 F26 -177.7(2) . .
B2 C49 C50 F26 -3.5(5) . .
C54 C49 C50 C51 2.1(4) . .
B2 C49 C50 C51 176.3(3) . .
F26 C50 C51 F27 0.0(4) . .
C49 C50 C51 F27 -179.9(3) . .
F26 C50 C51 C52 179.6(3) . .
C49 C50 C51 C52 -0.3(5) . .
F27 C51 C52 F28 -0.3(5) . .
C50 C51 C52 F28 -179.9(3) . .
F27 C51 C52 C53 178.2(3) . .
C50 C51 C52 C53 -1.4(5) . .
F28 C52 C53 F29 0.8(4) . .
C51 C52 C53 F29 -177.7(3) . .
F28 C52 C53 C54 179.5(3) . .
C51 C52 C53 C54 1.0(4) . .
F29 C53 C54 F30 -0.8(4) . .
C52 C53 C54 F30 -179.5(2) . .
F29 C53 C54 C49 179.8(2) . .
C52 C53 C54 C49 1.1(4) . .
C50 C49 C54 F30 178.1(2) . .
B2 C49 C54 F30 3.3(4) . .
C50 C49 C54 C53 -2.6(4) . .
B2 C49 C54 C53 -177.3(3) . .
C43 B2 C55 C60 -128.8(3) . .
C49 B2 C55 C60 -12.8(4) . .
C61 B2 C55 C60 109.1(3) . .
C43 B2 C55 C56 59.6(3) . .
C49 B2 C55 C56 175.6(2) . .
C61 B2 C55 C56 -62.5(3) . .
C60 C55 C56 F31 -178.7(2) . .
B2 C55 C56 F31 -5.9(4) . .
C60 C55 C56 C57 1.5(4) . .
B2 C55 C56 C57 174.3(3) . .
F31 C56 C57 F32 1.1(4) . .
C55 C56 C57 F32 -179.2(3) . .
F31 C56 C57 C58 179.7(3) . .
C55 C56 C57 C58 -0.5(4) . .
F32 C57 C58 F33 -0.9(4) . .
C56 C57 C58 F33 -179.6(3) . .
F32 C57 C58 C59 178.6(3) . .
C56 C57 C58 C59 0.0(4) . .
F33 C58 C59 F34 0.0(4) . .
C57 C58 C59 F34 -179.5(3) . .
F33 C58 C59 C60 179.0(3) . .
C57 C58 C59 C60 -0.5(5) . .
F34 C59 C60 F35 1.7(4) . .
C58 C59 C60 F35 -177.2(3) . .
F34 C59 C60 C55 -179.3(3) . .
C58 C59 C60 C55 1.7(5) . .
C56 C55 C60 F35 176.8(2) . .
B2 C55 C60 F35 4.8(4) . .
C56 C55 C60 C59 -2.1(4) . .
B2 C55 C60 C59 -174.1(3) . .
C43 B2 C61 C66 -14.4(4) . .
C49 B2 C61 C66 -130.6(3) . .
C55 B2 C61 C66 108.1(3) . .
C43 B2 C61 C62 175.2(2) . .
C49 B2 C61 C62 59.0(3) . .
C55 B2 C61 C62 -62.3(3) . .
C66 C61 C62 F36 -178.0(2) . .
B2 C61 C62 F36 -6.3(4) . .
C66 C61 C62 C63 1.8(4) . .
B2 C61 C62 C63 173.4(3) . .
F36 C62 C63 F37 1.0(4) . .
C61 C62 C63 F37 -178.8(3) . .
F36 C62 C63 C64 179.5(3) . .
C61 C62 C63 C64 -0.3(5) . .
F37 C63 C64 F38 -1.3(5) . .
C62 C63 C64 F38 -179.8(3) . .
F37 C63 C64 C65 178.0(3) . .
C62 C63 C64 C65 -0.5(5) . .
F38 C64 C65 F39 -0.6(5) . .
C63 C64 C65 F39 -179.9(3) . .
F38 C64 C65 C66 179.0(3) . .
C63 C64 C65 C66 -0.3(6) . .
F39 C65 C66 F40 0.8(5) . .
C64 C65 C66 F40 -178.7(3) . .
F39 C65 C66 C61 -178.4(3) . .
C64 C65 C66 C61 2.0(5) . .
C62 C61 C66 F40 178.2(3) . .
B2 C61 C66 F40 7.2(4) . .
C62 C61 C66 C65 -2.6(4) . .
B2 C61 C66 C65 -173.6(3) . .
C75 C73 C74 C75 1.0(8) 3_757 .
C73 C74 C75 C73 -1.0(7) . 3_757
